data_4034986
loop_
_publ_author_name
'Nagahora, Noriyoshi'
'Yahata, Shuhei'
'Goto, Shoko'
'Shioji, Kosei'
'Okuma, Kentaro'

_publ_section_title
;
 2,5-Diaryltellurophenes: Effect of Electron-Donating and
 Electron-Withdrawing Groups on their Optoelectronic Properties.
;
_journal_issue 4
_journal_name_full 'The Journal of organic chemistry'
_journal_page_first 1969
_journal_page_last 1975
_journal_paper_doi 10.1021/acs.joc.7b02906
_journal_volume 83
_journal_year 2018
_chemical_formula_moiety 'C18 H13 N O Te'
_chemical_formula_sum 'C18 H13 N O Te'
_chemical_formula_weight 386.89
_space_group_crystal_system triclinic
_space_group_IT_number 2
_space_group_name_Hall '-P 1'
_space_group_name_H-M_alt 'P -1'
_atom_sites_solution_hydrogens geom
_audit_creation_method SHELXL-2014/7
_cell_angle_alpha 91.878(3)
_cell_angle_beta 98.532(4)
_cell_angle_gamma 108.847(3)
_cell_formula_units_Z 4
_cell_length_a 9.6198(7)
_cell_length_b 11.0172(8)
_cell_length_c 14.7869(14)
_cell_measurement_reflns_used 16316
_cell_measurement_temperature 113(2)
_cell_measurement_theta_max 25.50
_cell_measurement_theta_min 2.269
_cell_volume 1461.3(2)
_computing_cell_refinement CrysAlicePro
_computing_data_collection CrystalClear
_computing_data_reduction CrysAlicePro
_computing_molecular_graphics 'Yadokari-XG 2011 (Wakita Nemoto et al., 2011)'
_computing_publication_material 'Yadokari-XG 2011 (Wakita,Nemoto et al., 2011)'
_computing_structure_refinement 'SHELXL-2014/7 (Sheldrick, 2014)'
_computing_structure_solution 'SHELXT-2014/7 (Sheldrick, 2014)'
_diffrn_ambient_temperature 113(2)
_diffrn_detector_area_resol_mean 28.5714
_diffrn_measured_fraction_theta_full 0.970
_diffrn_measured_fraction_theta_max 0.969
_diffrn_measurement_device_type Rigaku_Saturn
_diffrn_measurement_method 'Omega scans'
_diffrn_radiation_monochromator graphite
_diffrn_radiation_source 'fine-focus sealed tube'
_diffrn_radiation_type MoK\a
_diffrn_radiation_wavelength 0.71075
_diffrn_reflns_av_R_equivalents 0.0685
_diffrn_reflns_av_unetI/netI 0.0538
_diffrn_reflns_Laue_measured_fraction_full 0.970
_diffrn_reflns_Laue_measured_fraction_max 0.969
_diffrn_reflns_limit_h_max 11
_diffrn_reflns_limit_h_min -11
_diffrn_reflns_limit_k_max 13
_diffrn_reflns_limit_k_min -13
_diffrn_reflns_limit_l_max 17
_diffrn_reflns_limit_l_min -17
_diffrn_reflns_number 16316
_diffrn_reflns_point_group_measured_fraction_full 0.970
_diffrn_reflns_point_group_measured_fraction_max 0.969
_diffrn_reflns_theta_full 25.242
_diffrn_reflns_theta_max 25.500
_diffrn_reflns_theta_min 2.269
_exptl_absorpt_coefficient_mu 2.033
_exptl_absorpt_correction_T_max 0.905
_exptl_absorpt_correction_T_min 0.823
_exptl_absorpt_correction_type multi-scan
_exptl_absorpt_process_details
;
 MULABS - Empirical Correction for Absorption Anisotropy.
 Blessing, R. H., Acta Cryst., A51, 33-38 (1995).
;
_exptl_crystal_colour yellow
_exptl_crystal_density_diffrn 1.759
_exptl_crystal_description platelet
_exptl_crystal_F_000 752
_exptl_crystal_size_max 0.100
_exptl_crystal_size_mid 0.050
_exptl_crystal_size_min 0.050
_refine_diff_density_max 0.838
_refine_diff_density_min -0.836
_refine_diff_density_rms 0.167
_refine_ls_extinction_method none
_refine_ls_goodness_of_fit_ref 1.258
_refine_ls_hydrogen_treatment constr
_refine_ls_matrix_type full
_refine_ls_number_parameters 379
_refine_ls_number_reflns 5290
_refine_ls_number_restraints 0
_refine_ls_restrained_S_all 1.258
_refine_ls_R_factor_all 0.0918
_refine_ls_R_factor_gt 0.0782
_refine_ls_shift/su_max 0.001
_refine_ls_shift/su_mean 0.000
_refine_ls_structure_factor_coef Fsqd
_refine_ls_weighting_details 'w=1/[\s^2^(Fo^2^)+24.6957P] where P=(Fo^2^+2Fc^2^)/3'
_refine_ls_weighting_scheme calc
_refine_ls_wR_factor_gt 0.1483
_refine_ls_wR_factor_ref 0.1553
_reflns_Friedel_coverage 0.000
_reflns_number_gt 4633
_reflns_number_total 5290
_reflns_threshold_expression 'I > 2\s(I)'
_cod_data_source_file jo7b02906_si_002.cif
_cod_data_source_block tephen
_cod_database_code 4034986
_shelx_shelxl_version_number 2014/7
_shelx_space_group_comment
;
The symmetry employed for this shelxl refinement is uniquely defined
by the following loop, which should always be used as a source of
symmetry information in preference to the above space-group names.
They are only intended as comments.
;
_shelx_estimated_absorpt_t_min 0.823
_shelx_estimated_absorpt_t_max 0.905

loop_
_space_group_symop_operation_xyz
'x, y, z'
'-x, -y, -z'

loop_
_atom_site_label
_atom_site_type_symbol
_atom_site_fract_x
_atom_site_fract_y
_atom_site_fract_z
_atom_site_U_iso_or_equiv
_atom_site_adp_type
_atom_site_occupancy
_atom_site_site_symmetry_order
_atom_site_calc_flag
_atom_site_refinement_flags_posn
_atom_site_refinement_flags_adp
Te1 Te 0.61897(7) 0.68450(7) -0.00003(5) 0.0272(2) Uani 1 1 d . .
C1 C 0.8103(11) 0.7036(9) 0.0938(7) 0.025(2) Uani 1 1 d . .
C2 C 0.9300(12) 0.7841(11) 0.0627(8) 0.033(3) Uani 1 1 d . .
H1 H 1.0266 0.8056 0.0983 0.039 Uiso 1 1 calc R U
C3 C 0.9108(11) 0.8360(10) -0.0231(8) 0.029(2) Uani 1 1 d . .
H2 H 0.9943 0.8886 -0.0470 0.035 Uiso 1 1 calc R U
C4 C 0.7701(11) 0.8086(10) -0.0703(7) 0.027(2) Uani 1 1 d . .
C5 C 0.8109(12) 0.6381(10) 0.1781(7) 0.028(2) Uani 1 1 d . .
C6 C 0.9474(12) 0.6464(12) 0.2334(8) 0.036(3) Uani 1 1 d . .
H3 H 1.0389 0.6973 0.2170 0.043 Uiso 1 1 calc R U
C7 C 0.9480(13) 0.5811(11) 0.3109(8) 0.037(3) Uani 1 1 d . .
H4 H 1.0403 0.5841 0.3459 0.045 Uiso 1 1 calc R U
C8 C 0.8152(12) 0.5103(10) 0.3390(7) 0.029(2) Uani 1 1 d . .
C9 C 0.6810(11) 0.5049(10) 0.2867(7) 0.030(2) Uani 1 1 d . .
H5 H 0.5897 0.4578 0.3052 0.036 Uiso 1 1 calc R U
C10 C 0.6806(12) 0.5684(11) 0.2075(8) 0.033(3) Uani 1 1 d . .
H6 H 0.5878 0.5639 0.1722 0.040 Uiso 1 1 calc R U
C11 C 0.8174(12) 0.4443(12) 0.4201(8) 0.036(3) Uani 1 1 d . .
N1 N 0.8169(11) 0.3851(11) 0.4822(8) 0.048(3) Uani 1 1 d . .
C12 C 0.7248(12) 0.8572(11) -0.1562(8) 0.031(2) Uani 1 1 d . .
C13 C 0.8324(12) 0.9367(11) -0.2037(7) 0.032(2) Uani 1 1 d . .
H7 H 0.9351 0.9571 -0.1794 0.038 Uiso 1 1 calc R U
C14 C 0.7914(12) 0.9856(11) -0.2851(8) 0.032(2) Uani 1 1 d . .
H8 H 0.8654 1.0370 -0.3168 0.039 Uiso 1 1 calc R U
C15 C 0.6418(12) 0.9586(10) -0.3195(7) 0.028(2) Uani 1 1 d . .
C16 C 0.5352(12) 0.8787(10) -0.2764(7) 0.031(2) Uani 1 1 d . .
H9 H 0.4329 0.8570 -0.3022 0.037 Uiso 1 1 calc R U
C17 C 0.5759(12) 0.8295(11) -0.1958(7) 0.031(2) Uani 1 1 d . .
H10 H 0.5003 0.7752 -0.1666 0.037 Uiso 1 1 calc R U
O1 O 0.5909(9) 1.0077(8) -0.3966(5) 0.0389(19) Uani 1 1 d . .
C18 C 0.7010(13) 1.0964(12) -0.4409(8) 0.039(3) Uani 1 1 d . .
H11 H 0.6510 1.1245 -0.4948 0.059 Uiso 1 1 calc R U
H12 H 0.7587 1.1714 -0.3979 0.059 Uiso 1 1 calc R U
H13 H 0.7679 1.0536 -0.4601 0.059 Uiso 1 1 calc R U
Te2 Te 0.81095(7) 0.37253(6) 1.02782(5) 0.02518(19) Uani 1 1 d . .
C19 C 0.7139(10) 0.2946(10) 0.8951(7) 0.026(2) Uani 1 1 d . .
C20 C 0.6580(11) 0.1632(10) 0.8952(8) 0.027(2) Uani 1 1 d . .
H14 H 0.6081 0.1116 0.8397 0.033 Uiso 1 1 calc R U
C21 C 0.6742(11) 0.1069(10) 0.9748(7) 0.027(2) Uani 1 1 d . .
H15 H 0.6368 0.0158 0.9747 0.033 Uiso 1 1 calc R U
C22 C 0.7441(10) 0.1810(9) 1.0552(7) 0.021(2) Uani 1 1 d . .
C23 C 0.7021(11) 0.3698(10) 0.8164(7) 0.025(2) Uani 1 1 d . .
C24 C 0.6285(12) 0.3102(11) 0.7306(7) 0.029(2) Uani 1 1 d . .
H16 H 0.5827 0.2193 0.7236 0.035 Uiso 1 1 calc R U
C25 C 0.6201(12) 0.3795(11) 0.6551(7) 0.034(3) Uani 1 1 d . .
H17 H 0.5708 0.3366 0.5967 0.041 Uiso 1 1 calc R U
C26 C 0.6847(12) 0.5130(11) 0.6656(7) 0.032(2) Uani 1 1 d . .
C27 C 0.7604(12) 0.5761(11) 0.7508(8) 0.032(2) Uani 1 1 d . .
H18 H 0.8052 0.6671 0.7582 0.038 Uiso 1 1 calc R U
C28 C 0.7685(11) 0.5041(10) 0.8234(7) 0.028(2) Uani 1 1 d . .
H19 H 0.8215 0.5467 0.8813 0.033 Uiso 1 1 calc R U
C29 C 0.6747(13) 0.5883(12) 0.5882(8) 0.037(3) Uani 1 1 d . .
N2 N 0.6645(13) 0.6471(11) 0.5261(8) 0.054(3) Uani 1 1 d . .
C30 C 0.7781(11) 0.1353(10) 1.1456(7) 0.025(2) Uani 1 1 d . .
C31 C 0.7305(11) 0.0068(10) 1.1593(7) 0.028(2) Uani 1 1 d . .
H20 H 0.6712 -0.0526 1.1093 0.034 Uiso 1 1 calc R U
C32 C 0.7639(12) -0.0405(11) 1.2415(8) 0.034(3) Uani 1 1 d . .
H21 H 0.7293 -0.1304 1.2480 0.040 Uiso 1 1 calc R U
C33 C 0.8501(11) 0.0468(10) 1.3154(7) 0.026(2) Uani 1 1 d . .
C34 C 0.8980(12) 0.1782(11) 1.3064(8) 0.033(3) Uani 1 1 d . .
H22 H 0.9552 0.2373 1.3571 0.040 Uiso 1 1 calc R U
C35 C 0.8610(11) 0.2219(10) 1.2227(7) 0.029(2) Uani 1 1 d . .
H23 H 0.8919 0.3118 1.2166 0.034 Uiso 1 1 calc R U
O2 O 0.8931(9) 0.0114(7) 1.3999(5) 0.0348(18) Uani 1 1 d . .
C36 C 0.8354(14) -0.1211(11) 1.4161(8) 0.041(3) Uani 1 1 d . .
H24 H 0.8749 -0.1329 1.4790 0.061 Uiso 1 1 calc R U
H25 H 0.7264 -0.1483 1.4079 0.061 Uiso 1 1 calc R U
H26 H 0.8652 -0.1731 1.3727 0.061 Uiso 1 1 calc R U

loop_
_atom_site_aniso_label
_atom_site_aniso_U_11
_atom_site_aniso_U_22
_atom_site_aniso_U_33
_atom_site_aniso_U_23
_atom_site_aniso_U_13
_atom_site_aniso_U_12
Te1 0.0192(3) 0.0300(4) 0.0301(4) 0.0027(3) 0.0017(3) 0.0063(3)
C1 0.018(5) 0.018(5) 0.037(6) -0.002(4) 0.004(4) 0.006(4)
C2 0.023(5) 0.039(6) 0.038(6) -0.003(5) 0.007(5) 0.012(5)
C3 0.023(5) 0.025(5) 0.038(6) -0.005(5) 0.008(5) 0.006(4)
C4 0.015(5) 0.036(6) 0.031(6) -0.001(5) 0.010(4) 0.007(4)
C5 0.030(6) 0.027(6) 0.021(5) 0.002(4) -0.007(4) 0.007(5)
C6 0.026(6) 0.049(7) 0.036(7) 0.009(5) 0.000(5) 0.020(5)
C7 0.035(6) 0.041(7) 0.034(7) 0.000(5) -0.004(5) 0.016(5)
C8 0.036(6) 0.029(6) 0.022(5) -0.002(4) -0.001(5) 0.013(5)
C9 0.020(5) 0.035(6) 0.034(6) 0.000(5) 0.010(5) 0.006(5)
C10 0.028(6) 0.033(6) 0.039(7) 0.008(5) 0.008(5) 0.009(5)
C11 0.029(6) 0.040(7) 0.033(7) -0.002(5) 0.007(5) 0.003(5)
N1 0.037(6) 0.056(7) 0.044(7) 0.019(6) 0.009(5) 0.005(5)
C12 0.028(6) 0.035(6) 0.034(6) 0.000(5) 0.000(5) 0.021(5)
C13 0.032(6) 0.038(6) 0.024(6) 0.007(5) 0.004(5) 0.010(5)
C14 0.028(6) 0.037(6) 0.032(6) 0.004(5) 0.011(5) 0.008(5)
C15 0.029(6) 0.026(5) 0.027(6) 0.000(4) 0.001(4) 0.008(4)
C16 0.025(5) 0.028(6) 0.032(6) -0.002(5) -0.005(5) 0.003(5)
C17 0.025(5) 0.043(7) 0.020(5) -0.002(5) -0.002(4) 0.008(5)
O1 0.035(4) 0.050(5) 0.028(4) 0.007(4) 0.003(3) 0.010(4)
C18 0.031(6) 0.046(7) 0.037(7) 0.013(5) 0.008(5) 0.006(5)
Te2 0.0216(4) 0.0248(4) 0.0256(4) -0.0006(3) -0.0012(3) 0.0055(3)
C19 0.014(5) 0.037(6) 0.024(5) 0.004(4) -0.005(4) 0.009(4)
C20 0.019(5) 0.025(5) 0.035(6) -0.001(4) 0.002(4) 0.004(4)
C21 0.019(5) 0.031(6) 0.028(6) -0.012(4) -0.004(4) 0.009(4)
C22 0.017(5) 0.022(5) 0.023(5) 0.004(4) -0.001(4) 0.005(4)
C23 0.019(5) 0.035(6) 0.023(5) 0.003(4) 0.006(4) 0.010(4)
C24 0.029(6) 0.034(6) 0.023(5) -0.002(4) -0.002(4) 0.012(5)
C25 0.026(6) 0.034(6) 0.025(6) 0.001(5) -0.011(5) -0.006(5)
C26 0.024(5) 0.043(7) 0.026(6) 0.000(5) -0.003(4) 0.009(5)
C27 0.032(6) 0.028(6) 0.038(7) 0.011(5) 0.008(5) 0.013(5)
C28 0.020(5) 0.030(6) 0.029(6) -0.003(5) -0.001(4) 0.006(4)
C29 0.035(6) 0.040(7) 0.037(7) 0.013(5) 0.001(5) 0.015(5)
N2 0.052(7) 0.048(7) 0.050(7) 0.010(6) 0.000(6) 0.004(6)
C30 0.025(5) 0.026(5) 0.023(5) 0.006(4) 0.000(4) 0.008(4)
C31 0.027(5) 0.029(6) 0.027(6) -0.002(4) -0.002(4) 0.012(5)
C32 0.026(6) 0.031(6) 0.038(7) 0.001(5) 0.008(5) 0.002(5)
C33 0.028(5) 0.030(6) 0.018(5) 0.003(4) 0.002(4) 0.011(4)
C34 0.031(6) 0.034(6) 0.035(6) 0.005(5) 0.005(5) 0.010(5)
C35 0.021(5) 0.030(6) 0.035(6) 0.006(5) 0.006(5) 0.007(4)
O2 0.038(4) 0.037(4) 0.026(4) 0.006(3) -0.002(3) 0.011(4)
C36 0.048(7) 0.035(7) 0.033(6) 0.006(5) -0.008(5) 0.011(6)

loop_
_atom_type_symbol
_atom_type_description
_atom_type_scat_dispersion_real
_atom_type_scat_dispersion_imag
_atom_type_scat_source
Te Te -0.5308 1.6751 'International Tables Vol C Tables 4.2.6.8 and 6.1.1.4'
O O 0.0106 0.0060 'International Tables Vol C Tables 4.2.6.8 and 6.1.1.4'
N N 0.0061 0.0033 'International Tables Vol C Tables 4.2.6.8 and 6.1.1.4'
C C 0.0033 0.0016 'International Tables Vol C Tables 4.2.6.8 and 6.1.1.4'
H H 0.0000 0.0000 'International Tables Vol C Tables 4.2.6.8 and 6.1.1.4'

loop_
_geom_angle_atom_site_label_1
_geom_angle_atom_site_label_2
_geom_angle_atom_site_label_3
_geom_angle
C4 Te1 C1 82.8(4)
C2 C1 C5 127.2(10)
C2 C1 Te1 108.8(8)
C5 C1 Te1 124.0(7)
C1 C2 C3 120.1(10)
C4 C3 C2 118.5(10)
C3 C4 C12 127.5(10)
C3 C4 Te1 109.7(8)
C12 C4 Te1 122.8(7)
C10 C5 C6 117.7(10)
C10 C5 C1 122.0(9)
C6 C5 C1 120.2(10)
C7 C6 C5 120.2(11)
C6 C7 C8 121.1(10)
C9 C8 C7 119.0(10)
C9 C8 C11 120.4(10)
C7 C8 C11 120.6(10)
C10 C9 C8 119.8(10)
C5 C10 C9 122.1(10)
N1 C11 C8 176.2(13)
C17 C12 C13 116.5(10)
C17 C12 C4 122.8(10)
C13 C12 C4 120.7(9)
C14 C13 C12 121.7(10)
C15 C14 C13 119.3(10)
O1 C15 C16 116.3(9)
O1 C15 C14 123.5(10)
C16 C15 C14 120.2(10)
C15 C16 C17 120.4(10)
C16 C17 C12 121.8(11)
C15 O1 C18 117.2(8)
C22 Te2 C19 82.7(4)
C20 C19 C23 126.6(10)
C20 C19 Te2 108.6(7)
C23 C19 Te2 124.7(8)
C21 C20 C19 119.9(10)
C20 C21 C22 120.3(10)
C21 C22 C30 127.0(9)
C21 C22 Te2 108.5(7)
C30 C22 Te2 124.3(7)
C24 C23 C28 117.2(10)
C24 C23 C19 121.0(10)
C28 C23 C19 121.8(9)
C25 C24 C23 121.7(10)
C24 C25 C26 119.3(10)
C25 C26 C27 120.5(10)
C25 C26 C29 120.5(10)
C27 C26 C29 119.0(11)
C28 C27 C26 118.5(10)
C27 C28 C23 122.9(10)
N2 C29 C26 179.0(14)
C31 C30 C35 116.8(9)
C31 C30 C22 121.5(9)
C35 C30 C22 121.7(9)
C30 C31 C32 123.5(10)
C31 C32 C33 118.3(10)
O2 C33 C34 115.4(9)
O2 C33 C32 123.8(10)
C34 C33 C32 120.8(10)
C35 C34 C33 119.0(11)
C34 C35 C30 121.5(10)
C33 O2 C36 118.0(8)

loop_
_geom_bond_atom_site_label_1
_geom_bond_atom_site_label_2
_geom_bond_distance
Te1 C4 2.079(10)
Te1 C1 2.081(10)
C1 C2 1.360(14)
C1 C5 1.461(14)
C2 C3 1.420(16)
C3 C4 1.360(14)
C4 C12 1.456(15)
C5 C10 1.383(15)
C5 C6 1.414(14)
C6 C7 1.373(16)
C7 C8 1.395(16)
C8 C9 1.385(14)
C8 C11 1.424(16)
C9 C10 1.384(15)
C11 N1 1.143(15)
C12 C17 1.395(14)
C12 C13 1.415(15)
C13 C14 1.390(15)
C14 C15 1.385(15)
C15 O1 1.370(12)
C15 C16 1.371(15)
C16 C17 1.382(15)
O1 C18 1.444(13)
Te2 C22 2.071(10)
Te2 C19 2.071(10)
C19 C20 1.371(14)
C19 C23 1.462(14)
C20 C21 1.361(15)
C21 C22 1.369(13)
C22 C30 1.472(13)
C23 C24 1.385(14)
C23 C28 1.402(15)
C24 C25 1.380(15)
C25 C26 1.393(16)
C26 C27 1.395(15)
C26 C29 1.445(15)
C27 C28 1.363(15)
C29 N2 1.151(15)
C30 C31 1.371(14)
C30 C35 1.419(14)
C31 C32 1.374(15)
C32 C33 1.398(15)
C33 O2 1.367(12)
C33 C34 1.388(15)
C34 C35 1.382(15)
O2 C36 1.427(13)

loop_
_geom_torsion_atom_site_label_1
_geom_torsion_atom_site_label_2
_geom_torsion_atom_site_label_3
_geom_torsion_atom_site_label_4
_geom_torsion
C5 C1 C2 C3 177.3(10)
Te1 C1 C2 C3 -1.9(12)
C1 C2 C3 C4 3.3(15)
C2 C3 C4 C12 176.2(10)
C2 C3 C4 Te1 -2.8(12)
C2 C1 C5 C10 173.5(11)
Te1 C1 C5 C10 -7.4(14)
C2 C1 C5 C6 -5.4(17)
Te1 C1 C5 C6 173.7(8)
C10 C5 C6 C7 3.4(17)
C1 C5 C6 C7 -177.7(10)
C5 C6 C7 C8 -3.0(18)
C6 C7 C8 C9 1.0(17)
C6 C7 C8 C11 -179.2(11)
C7 C8 C9 C10 0.5(16)
C11 C8 C9 C10 -179.3(10)
C6 C5 C10 C9 -1.9(17)
C1 C5 C10 C9 179.2(10)
C8 C9 C10 C5 0.0(17)
C3 C4 C12 C17 -175.6(11)
Te1 C4 C12 C17 3.2(15)
C3 C4 C12 C13 4.1(17)
Te1 C4 C12 C13 -177.0(8)
C17 C12 C13 C14 0.7(16)
C4 C12 C13 C14 -179.1(10)
C12 C13 C14 C15 1.6(17)
C13 C14 C15 O1 176.7(10)
C13 C14 C15 C16 -3.6(16)
O1 C15 C16 C17 -177.0(10)
C14 C15 C16 C17 3.3(16)
C15 C16 C17 C12 -0.9(17)
C13 C12 C17 C16 -1.1(16)
C4 C12 C17 C16 178.7(10)
C16 C15 O1 C18 177.5(10)
C14 C15 O1 C18 -2.8(15)
C23 C19 C20 C21 -178.0(9)
Te2 C19 C20 C21 -0.9(12)
C19 C20 C21 C22 1.0(15)
C20 C21 C22 C30 -176.2(9)
C20 C21 C22 Te2 -0.5(12)
C20 C19 C23 C24 0.1(16)
Te2 C19 C23 C24 -176.6(7)
C20 C19 C23 C28 -177.6(10)
Te2 C19 C23 C28 5.6(13)
C28 C23 C24 C25 -0.2(15)
C19 C23 C24 C25 -178.1(10)
C23 C24 C25 C26 -1.2(17)
C24 C25 C26 C27 1.6(17)
C24 C25 C26 C29 -178.6(11)
C25 C26 C27 C28 -0.4(16)
C29 C26 C27 C28 179.7(10)
C26 C27 C28 C23 -1.1(16)
C24 C23 C28 C27 1.4(15)
C19 C23 C28 C27 179.3(10)
C21 C22 C30 C31 -5.0(16)
Te2 C22 C30 C31 180.0(8)
C21 C22 C30 C35 175.3(10)
Te2 C22 C30 C35 0.3(14)
C35 C30 C31 C32 -2.6(16)
C22 C30 C31 C32 177.7(10)
C30 C31 C32 C33 0.5(16)
C31 C32 C33 O2 -178.7(10)
C31 C32 C33 C34 1.4(16)
O2 C33 C34 C35 179.1(9)
C32 C33 C34 C35 -1.0(16)
C33 C34 C35 C30 -1.2(16)
C31 C30 C35 C34 3.0(15)
C22 C30 C35 C34 -177.3(10)
C34 C33 O2 C36 174.0(10)
C32 C33 O2 C36 -5.9(15)
